data_4125365
loop_
_publ_author_name
'Metrano, Anthony J.'
'Abascal, Nadia C.'
'Mercado, Brandon Q.'
'Paulson, Eric K.'
'Hurtley, Anna E.'
'Miller, Scott J.'

_publ_section_title
;
 Diversity of Secondary Structure in Catalytic Peptides with
 \b-Turn-Biased Sequences.
;
_journal_issue 1
_journal_name_full 'Journal of the American Chemical Society'
_journal_page_first 492
_journal_page_last 516
_journal_paper_doi 10.1021/jacs.6b11348
_journal_volume 139
_journal_year 2017
_chemical_absolute_configuration ad
_chemical_formula_moiety 'C22 H37 N5 O7'
_chemical_formula_sum 'C22 H37 N5 O7'
_chemical_formula_weight 483.56
_space_group_crystal_system monoclinic
_space_group_IT_number 4
_space_group_name_Hall 'P 2yb'
_space_group_name_H-M_alt 'P 1 21 1'
_symmetry_space_group_name_Hall 'P 2yb'
_symmetry_space_group_name_H-M 'P 1 21 1'
_atom_sites_solution_hydrogens mixed
_atom_sites_solution_primary direct
_atom_sites_solution_secondary difmap
_audit_creation_method SHELXL-2014/7
_cell_angle_alpha 90
_cell_angle_beta 97.525(7)
_cell_angle_gamma 90
_cell_formula_units_Z 4
_cell_length_a 9.8381(2)
_cell_length_b 10.3396(2)
_cell_length_c 25.5626(18)
_cell_measurement_reflns_used 31149
_cell_measurement_temperature 93(2)
_cell_measurement_theta_max 68.0
_cell_measurement_theta_min 3.5
_cell_volume 2577.9(2)
_computing_cell_refinement
; 
Rigaku CrystalClear-SM Expert 2.0 r15 
;
_computing_data_collection
; 
Rigaku CrystalClear-SM Expert 2.0 r15 
;
_computing_data_reduction
; 
Rigaku CrystalClear-SM Expert 2.0 r15 
;
_computing_molecular_graphics
; 
Dolomanov, O.V.; Bourhis, L.J.; Gildea, R.J.; Howard, J.A.K.; Puschmann, H., 
OLEX2: A complete structure solution, refinement and analysis program 
(2009). J. Appl. Cryst., 42, 339-341. 
;
_computing_publication_material 'SHELXL-2014/7 (Sheldrick, 2014)'
_computing_structure_refinement 'SHELXL-2014/7 (Sheldrick, 2014)'
_computing_structure_solution 'SHELXL-2014/7 (Sheldrick, 2014)'
_diffrn_ambient_temperature 93(2)
_diffrn_detector_area_resol_mean 22.2222
_diffrn_measured_fraction_theta_full 0.999
_diffrn_measured_fraction_theta_max 0.998
_diffrn_measurement_device_type
; 
Rigaku CrystalClear-SM Expert 2.0 r15 
;
_diffrn_measurement_method 'profile data from \w-scans'
_diffrn_radiation_type CuK\a
_diffrn_radiation_wavelength 1.54187
_diffrn_reflns_av_R_equivalents 0.0444
_diffrn_reflns_av_unetI/netI 0.0228
_diffrn_reflns_Laue_measured_fraction_full 0.999
_diffrn_reflns_Laue_measured_fraction_max 0.998
_diffrn_reflns_limit_h_max 11
_diffrn_reflns_limit_h_min -11
_diffrn_reflns_limit_k_max 12
_diffrn_reflns_limit_k_min -12
_diffrn_reflns_limit_l_max 30
_diffrn_reflns_limit_l_min -30
_diffrn_reflns_number 88456
_diffrn_reflns_point_group_measured_fraction_full 0.993
_diffrn_reflns_point_group_measured_fraction_max 0.990
_diffrn_reflns_theta_full 67.687
_diffrn_reflns_theta_max 68.073
_diffrn_reflns_theta_min 3.488
_diffrn_source 'Rotating Anode'
_exptl_absorpt_coefficient_mu 0.775
_exptl_absorpt_correction_T_max 0.970
_exptl_absorpt_correction_T_min 0.790
_exptl_absorpt_correction_type multi-scan
_exptl_absorpt_process_details 'Jacobson, R. (1998) Private Communication'
_exptl_crystal_colour Colorless
_exptl_crystal_density_diffrn 1.246
_exptl_crystal_density_method 'not measured'
_exptl_crystal_description Plate
_exptl_crystal_F_000 1040
_exptl_crystal_size_max 0.320
_exptl_crystal_size_mid 0.200
_exptl_crystal_size_min 0.040
_refine_diff_density_max 0.257
_refine_diff_density_min -0.251
_refine_diff_density_rms 0.033
_refine_ls_abs_structure_details
; 
 Flack x determined using 3611 quotients [(I+)-(I-)]/[(I+)+(I-)] 
 (Parsons, Flack and Wagner, Acta Cryst. B69 (2013) 249-259). 
;
_refine_ls_abs_structure_Flack -0.01(5)
_refine_ls_extinction_method none
_refine_ls_goodness_of_fit_ref 1.047
_refine_ls_hydrogen_treatment mixed
_refine_ls_matrix_type full
_refine_ls_number_parameters 713
_refine_ls_number_reflns 9327
_refine_ls_number_restraints 132
_refine_ls_restrained_S_all 1.046
_refine_ls_R_factor_all 0.0470
_refine_ls_R_factor_gt 0.0433
_refine_ls_shift/su_max 0.000
_refine_ls_shift/su_mean 0.000
_refine_ls_structure_factor_coef Fsqd
_refine_ls_weighting_details 'w=1/[\s^2^(Fo^2^)+(0.0505P)^2^+0.8728P] where P=(Fo^2^+2Fc^2^)/3'
_refine_ls_weighting_scheme calc
_refine_ls_wR_factor_gt 0.1104
_refine_ls_wR_factor_ref 0.1137
_reflns_Friedel_coverage 0.873
_reflns_Friedel_fraction_full 0.987
_reflns_Friedel_fraction_max 0.982
_reflns_number_gt 8593
_reflns_number_total 9327
_reflns_threshold_expression 'I > 2\s(I)'
_cod_data_source_file ja6b11348_si_005.cif
_cod_data_source_block 007-15028
_cod_depositor_comments
;
The following automatic conversions were performed:

'_exptl_absorpt_correction_type' value 'Multi-scan' changed to
'multi-scan' according to
/usr/data/users/saulius/crontab/automatic-downloads/rss-feeds/ACS/lib/dictionaries/cif_core.dic
dictionary named 'cif_core.dic' version 2.4.2 from 2011-04-26.

Automatic conversion script
Id: cif_fix_values 4268 2015-11-12 08:31:59Z antanas 

 Adding full bibliography for 4125336--4125366.cif.
;
_cod_database_code 4125365
_shelx_shelxl_version_number 2014/7
_shelx_space_group_comment
; 
The symmetry employed for this shelxl refinement is uniquely defined 
by the following loop, which should always be used as a source of 
symmetry information in preference to the above space-group names. 
They are only intended as comments. 
;
_shelx_estimated_absorpt_t_min 0.790
_shelx_estimated_absorpt_t_max 0.970

loop_
_space_group_symop_operation_xyz
'x, y, z'
'-x, y+1/2, -z'

loop_
_atom_site_label
_atom_site_type_symbol
_atom_site_fract_x
_atom_site_fract_y
_atom_site_fract_z
_atom_site_U_iso_or_equiv
_atom_site_adp_type
_atom_site_occupancy
_atom_site_site_symmetry_order
_atom_site_calc_flag
_atom_site_refinement_flags_posn
_atom_site_refinement_flags_adp
_atom_site_refinement_flags_occupancy
_atom_site_disorder_assembly
_atom_site_disorder_group
O1A O 0.0582(12) 0.0416(12) 0.2059(5) 0.061(3) Uani 0.52(4) 1 d . U P A 1
O1B O 0.054(2) 0.0179(17) 0.1839(14) 0.100(6) Uani 0.48(4) 1 d . U P A 2
O2 O 0.0510(3) 0.2277(3) 0.16063(11) 0.0656(7) Uani 1 1 d . U . . .
O3 O 0.0779(2) 0.1211(4) 0.02022(12) 0.0818(10) Uani 1 1 d . . . . .
O4 O 0.4824(3) 0.0332(4) 0.02139(13) 0.0906(11) Uani 1 1 d . . . . .
O5 O 0.5085(3) 0.1908(3) 0.15691(10) 0.0662(7) Uani 1 1 d . . . . .
O6 O 0.4378(3) 0.4963(3) 0.11054(9) 0.0661(8) Uani 1 1 d . . . . .
O7 O 0.2921(3) 0.5490(3) 0.16982(9) 0.0616(7) Uani 1 1 d D U . . .
N1 N 0.2373(3) 0.1353(4) 0.09206(15) 0.0708(10) Uani 1 1 d D . . . .
H1 H 0.320(3) 0.156(5) 0.1036(18) 0.085 Uiso 1 1 d D U . . .
N2 N 0.4267(3) 0.2399(4) 0.03616(14) 0.0709(11) Uani 1 1 d D . . . .
H2 H 0.441(5) 0.321(3) 0.034(2) 0.085 Uiso 1 1 d D U . . .
N3 N 0.6611(3) 0.2720(4) 0.10778(12) 0.0657(10) Uani 1 1 d . . . . .
N4 N 0.7445(3) 0.4338(4) 0.27630(11) 0.0677(10) Uani 1 1 d . . . . .
N5 N 0.4880(3) 0.4506(3) 0.19696(11) 0.0501(7) Uani 1 1 d . . . . .
H5 H 0.461(4) 0.440(4) 0.2279(18) 0.060 Uiso 1 1 d . U . . .
C1A C -0.0226(14) 0.0983(18) 0.2430(6) 0.074(4) Uani 0.52(4) 1 d . U P A 1
H1AA H -0.1178 0.1075 0.2265 0.111 Uiso 0.52(4) 1 calc R U P A 1
H1AB H 0.0145 0.1836 0.2537 0.111 Uiso 0.52(4) 1 calc R U P A 1
H1AC H -0.0195 0.0424 0.2741 0.111 Uiso 0.52(4) 1 calc R U P A 1
C1B C -0.035(3) 0.053(3) 0.2197(16) 0.126(9) Uani 0.48(4) 1 d . U P A 2
H1BA H -0.1166 0.0948 0.2008 0.188 Uiso 0.48(4) 1 calc R U P A 2
H1BB H 0.0111 0.1129 0.2459 0.188 Uiso 0.48(4) 1 calc R U P A 2
H1BC H -0.0632 -0.0247 0.2377 0.188 Uiso 0.48(4) 1 calc R U P A 2
C2 C 0.0855(4) 0.1188(4) 0.16088(18) 0.0631(10) Uani 1 1 d . U . . .
C3 C 0.1648(4) 0.0512(5) 0.1236(2) 0.0775(13) Uani 1 1 d . . . . .
H3A H 0.2318 -0.0072 0.1440 0.093 Uiso 1 1 calc R U . . .
H3B H 0.1011 -0.0031 0.0998 0.093 Uiso 1 1 calc R U . . .
C4 C 0.1912(3) 0.1575(5) 0.04082(17) 0.0705(12) Uani 1 1 d . . . . .
C5 C 0.2873(4) 0.2272(6) 0.01032(16) 0.0741(13) Uani 1 1 d . . . . .
C6 C 0.2296(5) 0.3327(6) -0.02479(17) 0.0859(16) Uani 1 1 d . . . . .
H6A H 0.2889 0.4084 -0.0290 0.103 Uiso 1 1 calc R U . . .
H6B H 0.1311 0.3532 -0.0254 0.103 Uiso 1 1 calc R U . . .
C7 C 0.2655(5) 0.2084(7) -0.04854(19) 0.100(2) Uani 1 1 d . . . . .
H7A H 0.3474 0.2065 -0.0673 0.120 Uiso 1 1 calc R U . . .
H7B H 0.1894 0.1514 -0.0636 0.120 Uiso 1 1 calc R U . . .
C8 C 0.5123(4) 0.1374(6) 0.04103(17) 0.0787(15) Uani 1 1 d . . . . .
C9 C 0.6530(3) 0.1557(5) 0.07403(16) 0.0693(12) Uani 1 1 d . . . . .
H9 H 0.6741 0.0778 0.0968 0.083 Uiso 1 1 calc R U . . .
C10 C 0.7666(4) 0.1748(6) 0.04022(18) 0.0773(14) Uani 1 1 d . . . . .
H10A H 0.8541 0.1380 0.0574 0.093 Uiso 1 1 calc R U . . .
H10B H 0.7431 0.1346 0.0051 0.093 Uiso 1 1 calc R U . . .
C11 C 0.7752(4) 0.3188(6) 0.03595(17) 0.0795(15) Uani 1 1 d . . . . .
H11A H 0.7045 0.3512 0.0079 0.095 Uiso 1 1 calc R U . . .
H11B H 0.8666 0.3449 0.0274 0.095 Uiso 1 1 calc R U . . .
C12 C 0.7511(4) 0.3736(6) 0.08988(15) 0.0714(12) Uani 1 1 d . . . . .
H12A H 0.8380 0.3817 0.1140 0.086 Uiso 1 1 calc R U . . .
H12B H 0.7046 0.4586 0.0863 0.086 Uiso 1 1 calc R U . . .
C13 C 0.5887(3) 0.2778(5) 0.14842(14) 0.0581(10) Uani 1 1 d . . . . .
C14 C 0.6155(3) 0.3923(4) 0.18623(13) 0.0550(9) Uani 1 1 d . . . . .
H14 H 0.6715 0.4585 0.1702 0.066 Uiso 1 1 calc R U . . .
C15 C 0.6978(4) 0.3389(5) 0.23556(15) 0.0653(11) Uani 1 1 d . . . . .
H15A H 0.6412 0.2735 0.2510 0.078 Uiso 1 1 calc R U . . .
H15B H 0.7791 0.2938 0.2253 0.078 Uiso 1 1 calc R U . . .
C16 C 0.8373(4) 0.5285(6) 0.25755(18) 0.0817(15) Uani 1 1 d . . . . .
H16A H 0.9096 0.4834 0.2418 0.123 Uiso 1 1 calc R U . . .
H16B H 0.8786 0.5814 0.2873 0.123 Uiso 1 1 calc R U . . .
H16C H 0.7858 0.5843 0.2310 0.123 Uiso 1 1 calc R U . . .
C17 C 0.8155(5) 0.3644(6) 0.32207(16) 0.0916(18) Uani 1 1 d . . . . .
H17A H 0.7528 0.3014 0.3347 0.137 Uiso 1 1 calc R U . . .
H17B H 0.8455 0.4262 0.3503 0.137 Uiso 1 1 calc R U . . .
H17C H 0.8954 0.3192 0.3118 0.137 Uiso 1 1 calc R U . . .
C18 C 0.4068(4) 0.4993(4) 0.15514(12) 0.0514(8) Uani 1 1 d . U . . .
C19A C 0.1604(15) 0.5870(16) 0.1330(6) 0.053(4) Uani 0.368(16) 1 d D U P B 2
C19B C 0.1998(8) 0.6131(10) 0.1273(3) 0.048(2) Uani 0.632(16) 1 d D U P B 1
C20A C 0.0397(14) 0.5949(16) 0.1649(4) 0.058(4) Uani 0.368(16) 1 d D U P B 2
H20A H 0.0095 0.5073 0.1725 0.087 Uiso 0.368(16) 1 calc R U P B 2
H20B H -0.0361 0.6417 0.1445 0.087 Uiso 0.368(16) 1 calc R U P B 2
H20C H 0.0682 0.6406 0.1981 0.087 Uiso 0.368(16) 1 calc R U P B 2
C20B C 0.0960(9) 0.6684(11) 0.1606(3) 0.064(3) Uani 0.632(16) 1 d D U P B 1
H20D H 0.0637 0.5995 0.1822 0.096 Uiso 0.632(16) 1 calc R U P B 1
H20E H 0.0181 0.7047 0.1375 0.096 Uiso 0.632(16) 1 calc R U P B 1
H20F H 0.1395 0.7366 0.1836 0.096 Uiso 0.632(16) 1 calc R U P B 1
C21A C 0.198(2) 0.7227(13) 0.1147(6) 0.068(5) Uani 0.368(16) 1 d D U P B 2
H21A H 0.2211 0.7785 0.1455 0.102 Uiso 0.368(16) 1 calc R U P B 2
H21B H 0.1191 0.7594 0.0920 0.102 Uiso 0.368(16) 1 calc R U P B 2
H21C H 0.2762 0.7166 0.0949 0.102 Uiso 0.368(16) 1 calc R U P B 2
C21B C 0.2683(9) 0.7188(6) 0.0993(2) 0.0472(17) Uani 0.632(16) 1 d D U P B 1
H21D H 0.3125 0.7803 0.1254 0.071 Uiso 0.632(16) 1 calc R U P B 1
H21E H 0.1994 0.7641 0.0748 0.071 Uiso 0.632(16) 1 calc R U P B 1
H21F H 0.3375 0.6806 0.0797 0.071 Uiso 0.632(16) 1 calc R U P B 1
C22A C 0.137(5) 0.483(3) 0.0910(12) 0.057(6) Uani 0.368(16) 1 d D U P B 2
H22A H 0.2208 0.4703 0.0748 0.086 Uiso 0.368(16) 1 calc R U P B 2
H22B H 0.0621 0.5091 0.0639 0.086 Uiso 0.368(16) 1 calc R U P B 2
H22C H 0.1124 0.4015 0.1072 0.086 Uiso 0.368(16) 1 calc R U P B 2
C22B C 0.131(2) 0.5126(15) 0.0887(6) 0.045(3) Uani 0.632(16) 1 d D U P B 1
H22D H 0.1975 0.4810 0.0662 0.067 Uiso 0.632(16) 1 calc R U P B 1
H22E H 0.0532 0.5522 0.0667 0.067 Uiso 0.632(16) 1 calc R U P B 1
H22F H 0.0989 0.4401 0.1085 0.067 Uiso 0.632(16) 1 calc R U P B 1
O8 O 1.0355(3) 0.8540(4) 0.34080(13) 0.0869(10) Uani 1 1 d . U . . .
O9 O 1.0969(3) 0.6704(4) 0.38498(12) 0.0761(8) Uani 1 1 d . U . . .
O10 O 1.0162(3) 0.8535(3) 0.48774(11) 0.0713(8) Uani 1 1 d . . . . .
O11 O 0.6398(2) 0.7126(2) 0.52979(10) 0.0557(6) Uani 1 1 d . . . . .
O12 O 0.6901(2) 0.5058(3) 0.41747(8) 0.0562(6) Uani 1 1 d . . . . .
O13 O 0.4684(3) 0.7872(3) 0.33947(10) 0.0589(6) Uani 1 1 d . . . . .
O14 O 0.6049(3) 0.7402(3) 0.27610(9) 0.0588(6) Uani 1 1 d . . . . .
N6 N 0.8745(3) 0.7100(3) 0.44289(11) 0.0552(7) Uani 1 1 d D . . . .
H6 H 0.832(4) 0.636(3) 0.4421(17) 0.066 Uiso 1 1 d D U . . .
N7 N 0.8268(3) 0.5822(3) 0.53262(10) 0.0460(6) Uani 1 1 d D . . . .
H7 H 0.861(4) 0.507(3) 0.5258(15) 0.055 Uiso 1 1 d D U . . .
N8 N 0.5091(2) 0.5109(3) 0.46246(9) 0.0403(5) Uani 1 1 d . . . . .
N9 N 0.3625(3) 0.3708(3) 0.29580(10) 0.0486(6) Uani 1 1 d . . . . .
N10 N 0.5383(3) 0.5829(3) 0.32503(10) 0.0468(6) Uani 1 1 d . . . . .
H10 H 0.586(4) 0.537(4) 0.3068(16) 0.056 Uiso 1 1 d . U . . .
C23A C 1.173(2) 0.866(3) 0.3309(12) 0.107(6) Uani 0.52(4) 1 d . . P A 1
H23A H 1.2021 0.7859 0.3151 0.160 Uiso 0.52(4) 1 calc R U P A 1
H23B H 1.2326 0.8823 0.3642 0.160 Uiso 0.52(4) 1 calc R U P A 1
H23C H 1.1810 0.9382 0.3066 0.160 Uiso 0.52(4) 1 calc R U P A 1
C23B C 1.155(3) 0.827(4) 0.3097(11) 0.111(10) Uani 0.48(4) 1 d . U P A 2
H23D H 1.1562 0.8920 0.2819 0.166 Uiso 0.48(4) 1 calc R U P A 2
H23E H 1.1444 0.7407 0.2938 0.166 Uiso 0.48(4) 1 calc R U P A 2
H23F H 1.2416 0.8308 0.3335 0.166 Uiso 0.48(4) 1 calc R U P A 2
C24 C 1.0177(4) 0.7579(4) 0.37449(14) 0.0582(9) Uani 1 1 d . U . . .
C25 C 0.8813(4) 0.7735(4) 0.39354(14) 0.0578(9) Uani 1 1 d . . . . .
H25A H 0.8623 0.8668 0.3975 0.069 Uiso 1 1 calc R U . . .
H25B H 0.8092 0.7378 0.3668 0.069 Uiso 1 1 calc R U . . .
C26 C 0.9428(4) 0.7570(4) 0.48725(14) 0.0536(8) Uani 1 1 d . . . . .
C27 C 0.9223(3) 0.6876(4) 0.53715(12) 0.0496(8) Uani 1 1 d . . . . .
C28 C 1.0463(4) 0.6771(4) 0.57872(14) 0.0597(10) Uani 1 1 d . . . . .
H28A H 1.0559 0.5980 0.6007 0.072 Uiso 1 1 calc R U . . .
H28B H 1.1338 0.7141 0.5704 0.072 Uiso 1 1 calc R U . . .
C29 C 0.9332(4) 0.7693(4) 0.58668(13) 0.0566(9) Uani 1 1 d . . . . .
H29A H 0.9511 0.8629 0.5832 0.068 Uiso 1 1 calc R U . . .
H29B H 0.8732 0.7468 0.6135 0.068 Uiso 1 1 calc R U . . .
C30 C 0.6891(3) 0.6051(3) 0.52581(11) 0.0444(7) Uani 1 1 d . . . . .
C31 C 0.5982(3) 0.4874(3) 0.51273(12) 0.0471(8) Uani 1 1 d . . . . .
H31 H 0.6552 0.4081 0.5102 0.057 Uiso 1 1 calc R U . . .
C32 C 0.4938(4) 0.4657(5) 0.55132(14) 0.0654(11) Uani 1 1 d . . . . .
H32A H 0.4714 0.3728 0.5537 0.078 Uiso 1 1 calc R U . . .
H32B H 0.5296 0.4979 0.5870 0.078 Uiso 1 1 calc R U . . .
C33 C 0.3692(4) 0.5420(5) 0.52837(14) 0.0665(11) Uani 1 1 d . . . . .
H33A H 0.2851 0.5068 0.5405 0.080 Uiso 1 1 calc R U . . .
H33B H 0.3787 0.6341 0.5388 0.080 Uiso 1 1 calc R U . . .
C34 C 0.3638(3) 0.5273(4) 0.46959(13) 0.0495(8) Uani 1 1 d . . . . .
H34A H 0.3091 0.4506 0.4567 0.059 Uiso 1 1 calc R U . . .
H34B H 0.3241 0.6051 0.4509 0.059 Uiso 1 1 calc R U . . .
C35 C 0.5648(3) 0.5155(3) 0.41779(11) 0.0416(7) Uani 1 1 d . . . . .
C36 C 0.4696(3) 0.5231(3) 0.36523(11) 0.0427(7) Uani 1 1 d . . . . .
H36 H 0.3851 0.5730 0.3700 0.051 Uiso 1 1 calc R U . . .
C37 C 0.4316(3) 0.3832(4) 0.34942(13) 0.0476(7) Uani 1 1 d . . . . .
H37A H 0.5162 0.3303 0.3531 0.057 Uiso 1 1 calc R U . . .
H37B H 0.3713 0.3481 0.3741 0.057 Uiso 1 1 calc R U . . .
C38 C 0.3414(4) 0.2343(5) 0.28257(16) 0.0699(11) Uani 1 1 d . . . . .
H38A H 0.4297 0.1891 0.2878 0.105 Uiso 1 1 calc R U . . .
H38B H 0.3007 0.2262 0.2456 0.105 Uiso 1 1 calc R U . . .
H38C H 0.2796 0.1960 0.3054 0.105 Uiso 1 1 calc R U . . .
C39 C 0.2317(4) 0.4388(5) 0.28882(14) 0.0622(10) Uani 1 1 d . . . . .
H39A H 0.1743 0.4071 0.3147 0.093 Uiso 1 1 calc R U . . .
H39B H 0.1851 0.4234 0.2531 0.093 Uiso 1 1 calc R U . . .
H39C H 0.2477 0.5318 0.2940 0.093 Uiso 1 1 calc R U . . .
C40 C 0.5302(3) 0.7111(4) 0.31563(12) 0.0462(7) Uani 1 1 d . . . . .
C41 C 0.5936(4) 0.8706(4) 0.25227(15) 0.0646(10) Uani 1 1 d . . . . .
C42 C 0.6610(5) 0.9681(5) 0.29064(19) 0.0740(12) Uani 1 1 d . . . . .
H42A H 0.6125 0.9715 0.3217 0.111 Uiso 1 1 calc R U . . .
H42B H 0.6580 1.0534 0.2738 0.111 Uiso 1 1 calc R U . . .
H42C H 0.7567 0.9431 0.3014 0.111 Uiso 1 1 calc R U . . .
C43 C 0.6743(7) 0.8544(7) 0.2054(2) 0.107(2) Uani 1 1 d . . . . .
H43A H 0.7686 0.8285 0.2183 0.161 Uiso 1 1 calc R U . . .
H43B H 0.6751 0.9366 0.1864 0.161 Uiso 1 1 calc R U . . .
H43C H 0.6308 0.7877 0.1816 0.161 Uiso 1 1 calc R U . . .
C44 C 0.4448(5) 0.9042(5) 0.23350(18) 0.0777(13) Uani 1 1 d . . . . .
H44A H 0.3994 0.8299 0.2149 0.117 Uiso 1 1 calc R U . . .
H44B H 0.4410 0.9785 0.2096 0.117 Uiso 1 1 calc R U . . .
H44C H 0.3981 0.9258 0.2639 0.117 Uiso 1 1 calc R U . . .

loop_
_atom_site_aniso_label
_atom_site_aniso_U_11
_atom_site_aniso_U_22
_atom_site_aniso_U_33
_atom_site_aniso_U_23
_atom_site_aniso_U_13
_atom_site_aniso_U_12
O1A 0.050(4) 0.064(5) 0.071(6) 0.018(4) 0.018(4) 0.005(3)
O1B 0.093(7) 0.070(6) 0.148(15) 0.029(8) 0.054(10) 0.010(5)
O2 0.0749(17) 0.0543(16) 0.0678(16) 0.0100(13) 0.0096(13) 0.0076(13)
O3 0.0347(13) 0.121(3) 0.085(2) -0.0422(19) -0.0085(13) -0.0042(14)
O4 0.0464(15) 0.131(3) 0.091(2) -0.065(2) -0.0027(14) -0.0019(17)
O5 0.0421(13) 0.096(2) 0.0598(15) -0.0219(15) 0.0030(11) -0.0055(14)
O6 0.0550(14) 0.111(2) 0.0310(11) 0.0054(13) 0.0002(10) -0.0087(15)
O7 0.0660(15) 0.0861(19) 0.0292(10) 0.0047(11) -0.0070(10) 0.0272(13)
N1 0.0358(15) 0.097(3) 0.076(2) -0.029(2) -0.0070(15) 0.0032(17)
N2 0.0365(15) 0.116(3) 0.0584(19) -0.034(2) -0.0011(13) -0.0067(19)
N3 0.0322(14) 0.114(3) 0.0500(16) -0.0286(18) 0.0030(12) -0.0084(16)
N4 0.0494(17) 0.111(3) 0.0383(15) -0.0205(17) -0.0113(12) 0.0206(18)
N5 0.0415(14) 0.079(2) 0.0284(12) -0.0013(13) -0.0024(10) 0.0061(13)
C1A 0.066(6) 0.086(8) 0.078(7) 0.015(6) 0.038(5) 0.007(5)
C1B 0.136(14) 0.085(12) 0.17(2) 0.046(13) 0.089(15) 0.016(10)
C2 0.0395(18) 0.059(2) 0.086(3) 0.0159(19) -0.0069(17) -0.0058(16)
C3 0.050(2) 0.067(3) 0.110(4) -0.009(2) -0.011(2) 0.0025(19)
C4 0.0307(17) 0.102(3) 0.076(3) -0.042(2) -0.0044(17) 0.0051(19)
C5 0.0362(17) 0.128(4) 0.055(2) -0.039(3) -0.0053(15) -0.004(2)
C6 0.056(2) 0.145(5) 0.053(2) -0.026(3) -0.0055(19) -0.015(3)
C7 0.054(2) 0.182(6) 0.062(3) -0.058(3) -0.0024(19) -0.009(3)
C8 0.0340(18) 0.133(4) 0.068(2) -0.047(3) 0.0051(17) 0.001(2)
C9 0.0353(17) 0.112(3) 0.059(2) -0.035(2) 0.0038(15) -0.004(2)
C10 0.046(2) 0.119(4) 0.067(3) -0.028(3) 0.0081(18) 0.001(2)
C11 0.049(2) 0.137(5) 0.056(2) 0.002(3) 0.0184(18) 0.010(3)
C12 0.0382(18) 0.126(4) 0.050(2) -0.020(2) 0.0044(15) -0.013(2)
C13 0.0346(16) 0.094(3) 0.0444(18) -0.0181(18) -0.0012(13) -0.0011(18)
C14 0.0362(16) 0.090(3) 0.0374(16) -0.0121(17) -0.0013(13) -0.0054(17)
C15 0.0435(18) 0.100(3) 0.0480(19) -0.018(2) -0.0095(15) 0.0164(19)
C16 0.046(2) 0.128(4) 0.069(3) -0.039(3) -0.0034(18) -0.009(2)
C17 0.073(3) 0.150(5) 0.045(2) -0.022(3) -0.0181(19) 0.054(3)
C18 0.0490(18) 0.072(2) 0.0310(15) 0.0007(15) -0.0024(13) -0.0022(17)
C19A 0.059(7) 0.061(7) 0.036(6) 0.016(5) -0.004(5) 0.005(5)
C19B 0.043(4) 0.070(5) 0.030(3) 0.013(3) -0.004(3) 0.010(3)
C20A 0.045(6) 0.078(8) 0.046(5) -0.007(5) -0.011(4) 0.012(5)
C20B 0.049(4) 0.095(6) 0.047(3) 0.017(3) 0.006(3) 0.024(4)
C21A 0.071(9) 0.066(7) 0.058(7) 0.011(5) -0.022(7) -0.008(6)
C21B 0.050(4) 0.055(3) 0.035(3) 0.005(2) 0.000(2) 0.007(3)
C22A 0.057(10) 0.059(12) 0.050(8) 0.016(8) -0.012(6) 0.015(9)
C22B 0.042(5) 0.050(6) 0.040(4) 0.018(4) -0.002(3) 0.008(4)
O8 0.0589(16) 0.118(3) 0.088(2) 0.044(2) 0.0247(15) 0.0077(17)
O9 0.0574(16) 0.109(2) 0.0625(17) 0.0144(16) 0.0105(13) 0.0093(16)
O10 0.0695(17) 0.0778(19) 0.0656(17) -0.0027(15) 0.0048(13) -0.0253(15)
O11 0.0459(13) 0.0569(15) 0.0615(15) -0.0116(12) -0.0038(11) 0.0038(11)
O12 0.0373(12) 0.0927(19) 0.0377(11) -0.0148(12) 0.0015(9) -0.0073(12)
O13 0.0676(16) 0.0609(15) 0.0504(14) -0.0028(12) 0.0165(12) 0.0013(12)
O14 0.0715(16) 0.0661(16) 0.0411(12) 0.0087(11) 0.0160(11) -0.0025(13)
N6 0.0543(17) 0.072(2) 0.0384(14) 0.0008(14) 0.0023(12) -0.0118(15)
N7 0.0424(14) 0.0593(17) 0.0347(13) -0.0039(12) -0.0006(10) 0.0032(13)
N8 0.0352(12) 0.0528(14) 0.0320(12) 0.0018(12) 0.0004(9) -0.0027(11)
N9 0.0405(14) 0.0640(17) 0.0394(13) -0.0047(13) -0.0022(11) -0.0099(13)
N10 0.0536(16) 0.0538(17) 0.0340(13) 0.0010(12) 0.0095(11) -0.0030(13)
C23A 0.076(8) 0.145(13) 0.107(14) 0.004(13) 0.040(10) -0.011(8)
C23B 0.069(9) 0.18(2) 0.092(13) 0.075(13) 0.047(10) 0.038(12)
C24 0.052(2) 0.080(3) 0.0412(17) 0.0064(17) -0.0016(15) -0.0054(19)
C25 0.0521(19) 0.075(3) 0.0449(18) 0.0077(17) 0.0031(15) -0.0035(18)
C26 0.0463(18) 0.063(2) 0.0500(19) -0.0018(16) 0.0004(14) -0.0047(16)
C27 0.0410(16) 0.068(2) 0.0383(16) -0.0084(15) -0.0009(13) -0.0007(15)
C28 0.0432(18) 0.087(3) 0.0460(18) -0.0102(18) -0.0057(15) 0.0035(18)
C29 0.0468(18) 0.076(3) 0.0435(18) -0.0146(17) -0.0056(14) 0.0009(17)
C30 0.0446(17) 0.057(2) 0.0294(14) -0.0014(13) -0.0015(12) 0.0025(15)
C31 0.0495(18) 0.056(2) 0.0332(15) 0.0039(13) -0.0030(13) -0.0008(15)
C32 0.070(3) 0.088(3) 0.0388(18) 0.0116(18) 0.0095(17) -0.015(2)
C33 0.057(2) 0.097(3) 0.0480(19) -0.004(2) 0.0184(17) -0.008(2)
C34 0.0382(16) 0.065(2) 0.0464(17) 0.0007(16) 0.0081(13) -0.0019(15)
C35 0.0382(16) 0.0536(18) 0.0322(14) -0.0016(14) 0.0012(11) -0.0043(14)
C36 0.0400(15) 0.0553(18) 0.0318(14) 0.0015(14) 0.0014(12) -0.0032(14)
C37 0.0409(16) 0.058(2) 0.0410(16) 0.0005(14) -0.0043(13) -0.0059(15)
C38 0.067(2) 0.081(3) 0.059(2) -0.016(2) -0.0021(18) -0.023(2)
C39 0.0411(18) 0.102(3) 0.0411(18) 0.0064(19) -0.0054(14) -0.0017(19)
C40 0.0504(18) 0.057(2) 0.0304(14) -0.0019(14) 0.0021(13) -0.0052(15)
C41 0.072(2) 0.070(3) 0.051(2) 0.0230(19) 0.0064(18) 0.001(2)
C42 0.066(3) 0.076(3) 0.077(3) 0.029(2) 0.000(2) -0.017(2)
C43 0.144(5) 0.119(4) 0.068(3) 0.042(3) 0.045(3) 0.014(4)
C44 0.085(3) 0.076(3) 0.066(3) 0.015(2) -0.015(2) -0.012(2)

loop_
_atom_type_symbol
_atom_type_description
_atom_type_scat_dispersion_real
_atom_type_scat_dispersion_imag
_atom_type_scat_source
C C 0.0181 0.0091 'International Tables Vol C Tables 4.2.6.8 and 6.1.1.4'
H H 0.0000 0.0000 'International Tables Vol C Tables 4.2.6.8 and 6.1.1.4'
N N 0.0311 0.0180 'International Tables Vol C Tables 4.2.6.8 and 6.1.1.4'
O O 0.0492 0.0322 'International Tables Vol C Tables 4.2.6.8 and 6.1.1.4'

loop_
_geom_angle_atom_site_label_1
_geom_angle_atom_site_label_2
_geom_angle_atom_site_label_3
_geom_angle
C1A O1A C2 118.2(9)
C2 O1B C1B 107.9(14)
C18 O7 C19B 115.2(4)
C18 O7 C19A 126.6(7)
C4 N1 C3 121.3(4)
C4 N1 H1 118(3)
C3 N1 H1 118(3)
C8 N2 C5 120.9(4)
C8 N2 H2 132(4)
C5 N2 H2 103(4)
C13 N3 C9 119.8(4)
C13 N3 C12 127.5(4)
C9 N3 C12 112.6(3)
C15 N4 C16 111.6(3)
C15 N4 C17 108.2(4)
C16 N4 C17 109.6(4)
C18 N5 C14 116.3(3)
C18 N5 H5 123(3)
C14 N5 H5 120(3)
O1A C1A H1AA 109.5
O1A C1A H1AB 109.5
H1AA C1A H1AB 109.5
O1A C1A H1AC 109.5
H1AA C1A H1AC 109.5
H1AB C1A H1AC 109.5
O1B C1B H1BA 109.5
O1B C1B H1BB 109.5
H1BA C1B H1BB 109.5
O1B C1B H1BC 109.5
H1BA C1B H1BC 109.5
H1BB C1B H1BC 109.5
O2 C2 O1B 135.2(11)
O2 C2 O1A 116.6(7)
O2 C2 C3 128.6(4)
O1B C2 C3 95.3(13)
O1A C2 C3 114.6(7)
N1 C3 C2 114.7(4)
N1 C3 H3A 108.6
C2 C3 H3A 108.6
N1 C3 H3B 108.6
C2 C3 H3B 108.6
H3A C3 H3B 107.6
O3 C4 N1 122.3(5)
O3 C4 C5 121.8(4)
N1 C4 C5 115.8(3)
N2 C5 C6 118.4(5)
N2 C5 C4 115.7(4)
C6 C5 C4 117.1(3)
N2 C5 C7 118.1(3)
C6 C5 C7 59.7(4)
C4 C5 C7 116.4(4)
C5 C6 C7 61.1(4)
C5 C6 H6A 117.7
C7 C6 H6A 117.7
C5 C6 H6B 117.7
C7 C6 H6B 117.7
H6A C6 H6B 114.8
C6 C7 C5 59.3(3)
C6 C7 H7A 117.8
C5 C7 H7A 117.8
C6 C7 H7B 117.8
C5 C7 H7B 117.8
H7A C7 H7B 115.0
O4 C8 N2 123.2(4)
O4 C8 C9 119.4(4)
N2 C8 C9 117.4(4)
N3 C9 C10 103.9(4)
N3 C9 C8 113.4(3)
C10 C9 C8 112.5(3)
N3 C9 H9 109.0
C10 C9 H9 109.0
C8 C9 H9 109.0
C11 C10 C9 103.0(4)
C11 C10 H10A 111.2
C9 C10 H10A 111.2
C11 C10 H10B 111.2
C9 C10 H10B 111.2
H10A C10 H10B 109.1
C10 C11 C12 106.5(4)
C10 C11 H11A 110.4
C12 C11 H11A 110.4
C10 C11 H11B 110.4
C12 C11 H11B 110.4
H11A C11 H11B 108.6
N3 C12 C11 100.6(4)
N3 C12 H12A 111.7
C11 C12 H12A 111.7
N3 C12 H12B 111.7
C11 C12 H12B 111.7
H12A C12 H12B 109.4
O5 C13 N3 121.5(4)
O5 C13 C14 120.9(3)
N3 C13 C14 117.5(4)
N5 C14 C15 112.1(3)
N5 C14 C13 111.1(3)
C15 C14 C13 105.9(3)
N5 C14 H14 109.2
C15 C14 H14 109.2
C13 C14 H14 109.2
N4 C15 C14 115.7(4)
N4 C15 H15A 108.3
C14 C15 H15A 108.3
N4 C15 H15B 108.3
C14 C15 H15B 108.3
H15A C15 H15B 107.4
N4 C16 H16A 109.5
N4 C16 H16B 109.5
H16A C16 H16B 109.5
N4 C16 H16C 109.5
H16A C16 H16C 109.5
H16B C16 H16C 109.5
N4 C17 H17A 109.5
N4 C17 H17B 109.5
H17A C17 H17B 109.5
N4 C17 H17C 109.5
H17A C17 H17C 109.5
H17B C17 H17C 109.5
O6 C18 O7 126.6(3)
O6 C18 N5 122.6(3)
O7 C18 N5 110.8(3)
C22A C19A C20A 111.0(19)
C22A C19A C21A 116.9(18)
C20A C19A C21A 110.2(13)
C22A C19A O7 106.7(19)
C20A C19A O7 109.7(10)
C21A C19A O7 101.7(10)
O7 C19B C21B 113.7(6)
O7 C19B C20B 98.5(5)
C21B C19B C20B 111.5(7)
O7 C19B C22B 110.2(9)
C21B C19B C22B 112.0(9)
C20B C19B C22B 110.1(9)
C19A C20A H20A 109.5
C19A C20A H20B 109.5
H20A C20A H20B 109.5
C19A C20A H20C 109.5
H20A C20A H20C 109.5
H20B C20A H20C 109.5
C19B C20B H20D 109.5
C19B C20B H20E 109.5
H20D C20B H20E 109.5
C19B C20B H20F 109.5
H20D C20B H20F 109.5
H20E C20B H20F 109.5
C19A C21A H21A 109.5
C19A C21A H21B 109.5
H21A C21A H21B 109.5
C19A C21A H21C 109.5
H21A C21A H21C 109.5
H21B C21A H21C 109.5
C19B C21B H21D 109.5
C19B C21B H21E 109.5
H21D C21B H21E 109.5
C19B C21B H21F 109.5
H21D C21B H21F 109.5
H21E C21B H21F 109.5
C19A C22A H22A 109.5
C19A C22A H22B 109.5
H22A C22A H22B 109.5
C19A C22A H22C 109.5
H22A C22A H22C 109.5
H22B C22A H22C 109.5
C19B C22B H22D 109.5
C19B C22B H22E 109.5
H22D C22B H22E 109.5
C19B C22B H22F 109.5
H22D C22B H22F 109.5
H22E C22B H22F 109.5
C24 O8 C23A 112.8(12)
C24 O8 C23B 111.8(10)
C40 O14 C41 119.3(3)
C26 N6 C25 120.4(3)
C26 N6 H6 122(3)
C25 N6 H6 117(3)
C30 N7 C27 120.5(3)
C30 N7 H7 122(3)
C27 N7 H7 115(3)
C35 N8 C34 128.1(2)
C35 N8 C31 119.2(2)
C34 N8 C31 112.7(2)
C37 N9 C39 111.7(3)
C37 N9 C38 109.8(3)
C39 N9 C38 110.0(3)
C40 N10 C36 121.8(3)
C40 N10 H10 119(3)
C36 N10 H10 120(3)
O8 C23A H23A 109.5
O8 C23A H23B 109.5
H23A C23A H23B 109.5
O8 C23A H23C 109.5
H23A C23A H23C 109.5
H23B C23A H23C 109.5
O8 C23B H23D 109.5
O8 C23B H23E 109.5
H23D C23B H23E 109.5
O8 C23B H23F 109.5
H23D C23B H23F 109.5
H23E C23B H23F 109.5
O9 C24 O8 124.5(4)
O9 C24 C25 126.3(4)
O8 C24 C25 109.1(3)
N6 C25 C24 112.6(3)
N6 C25 H25A 109.1
C24 C25 H25A 109.1
N6 C25 H25B 109.1
C24 C25 H25B 109.1
H25A C25 H25B 107.8
O10 C26 N6 122.3(4)
O10 C26 C27 121.6(3)
N6 C26 C27 116.1(3)
N7 C27 C26 117.0(3)
N7 C27 C28 117.5(3)
C26 C27 C28 116.5(3)
N7 C27 C29 117.7(3)
C26 C27 C29 116.2(3)
C28 C27 C29 59.4(2)
C29 C28 C27 60.3(2)
C29 C28 H28A 117.7
C27 C28 H28A 117.7
C29 C28 H28B 117.7
C27 C28 H28B 117.7
H28A C28 H28B 114.9
C28 C29 C27 60.3(2)
C28 C29 H29A 117.7
C27 C29 H29A 117.7
C28 C29 H29B 117.7
C27 C29 H29B 117.7
H29A C29 H29B 114.9
O11 C30 N7 123.1(3)
O11 C30 C31 121.2(3)
N7 C30 C31 115.7(3)
N8 C31 C30 108.9(3)
N8 C31 C32 102.3(3)
C30 C31 C32 113.6(3)
N8 C31 H31 110.6
C30 C31 H31 110.6
C32 C31 H31 110.6
C33 C32 C31 104.6(3)
C33 C32 H32A 110.8
C31 C32 H32A 110.8
C33 C32 H32B 110.8
C31 C32 H32B 110.8
H32A C32 H32B 108.9
C34 C33 C32 104.8(3)
C34 C33 H33A 110.8
C32 C33 H33A 110.8
C34 C33 H33B 110.8
C32 C33 H33B 110.8
H33A C33 H33B 108.9
N8 C34 C33 103.2(3)
N8 C34 H34A 111.1
C33 C34 H34A 111.1
N8 C34 H34B 111.1
C33 C34 H34B 111.1
H34A C34 H34B 109.1
O12 C35 N8 121.7(3)
O12 C35 C36 119.4(3)
N8 C35 C36 118.7(3)
N10 C36 C37 109.7(3)
N10 C36 C35 110.9(2)
C37 C36 C35 106.4(3)
N10 C36 H36 109.9
C37 C36 H36 109.9
C35 C36 H36 109.9
N9 C37 C36 113.5(3)
N9 C37 H37A 108.9
C36 C37 H37A 108.9
N9 C37 H37B 108.9
C36 C37 H37B 108.9
H37A C37 H37B 107.7
N9 C38 H38A 109.5
N9 C38 H38B 109.5
H38A C38 H38B 109.5
N9 C38 H38C 109.5
H38A C38 H38C 109.5
H38B C38 H38C 109.5
N9 C39 H39A 109.5
N9 C39 H39B 109.5
H39A C39 H39B 109.5
N9 C39 H39C 109.5
H39A C39 H39C 109.5
H39B C39 H39C 109.5
O13 C40 N10 125.0(3)
O13 C40 O14 126.0(3)
N10 C40 O14 109.0(3)
O14 C41 C42 109.9(3)
O14 C41 C44 110.9(3)
C42 C41 C44 112.2(4)
O14 C41 C43 101.8(4)
C42 C41 C43 110.8(4)
C44 C41 C43 110.8(4)
C41 C42 H42A 109.5
C41 C42 H42B 109.5
H42A C42 H42B 109.5
C41 C42 H42C 109.5
H42A C42 H42C 109.5
H42B C42 H42C 109.5
C41 C43 H43A 109.5
C41 C43 H43B 109.5
H43A C43 H43B 109.5
C41 C43 H43C 109.5
H43A C43 H43C 109.5
H43B C43 H43C 109.5
C41 C44 H44A 109.5
C41 C44 H44B 109.5
H44A C44 H44B 109.5
C41 C44 H44C 109.5
H44A C44 H44C 109.5
H44B C44 H44C 109.5

loop_
_geom_bond_atom_site_label_1
_geom_bond_atom_site_label_2
_geom_bond_distance
O1A C1A 1.441(13)
O1A C2 1.454(12)
O1B C2 1.256(15)
O1B C1B 1.399(19)
O2 C2 1.175(5)
O3 C4 1.228(4)
O4 C8 1.208(6)
O5 C13 1.235(5)
O6 C18 1.218(4)
O7 C18 1.337(4)
O7 C19B 1.480(8)
O7 C19A 1.549(14)
N1 C4 1.349(6)
N1 C3 1.437(7)
N1 H1 0.86(3)
N2 C8 1.350(6)
N2 C5 1.448(4)
N2 H2 0.85(3)
N3 C13 1.335(5)
N3 C9 1.476(5)
N3 C12 1.485(6)
N4 C15 1.460(5)
N4 C16 1.462(7)
N4 C17 1.469(5)
N5 C18 1.346(4)
N5 C14 1.450(4)
N5 H5 0.87(4)
C1A H1AA 0.9800
C1A H1AB 0.9800
C1A H1AC 0.9800
C1B H1BA 0.9800
C1B H1BB 0.9800
C1B H1BC 0.9800
C2 C3 1.483(7)
C3 H3A 0.9900
C3 H3B 0.9900
C4 C5 1.488(7)
C5 C6 1.478(8)
C5 C7 1.504(6)
C6 C7 1.484(8)
C6 H6A 0.9900
C6 H6B 0.9900
C7 H7A 0.9900
C7 H7B 0.9900
C8 C9 1.535(5)
C9 C10 1.513(6)
C9 H9 1.0000
C10 C11 1.496(8)
C10 H10A 0.9900
C10 H10B 0.9900
C11 C12 1.537(6)
C11 H11A 0.9900
C11 H11B 0.9900
C12 H12A 0.9900
C12 H12B 0.9900
C13 C14 1.529(5)
C14 C15 1.511(5)
C14 H14 1.0000
C15 H15A 0.9900
C15 H15B 0.9900
C16 H16A 0.9800
C16 H16B 0.9800
C16 H16C 0.9800
C17 H17A 0.9800
C17 H17B 0.9800
C17 H17C 0.9800
C19A C22A 1.518(18)
C19A C20A 1.528(15)
C19A C21A 1.539(15)
C19B C21B 1.511(9)
C19B C20B 1.525(9)
C19B C22B 1.528(12)
C20A H20A 0.9800
C20A H20B 0.9800
C20A H20C 0.9800
C20B H20D 0.9800
C20B H20E 0.9800
C20B H20F 0.9800
C21A H21A 0.9800
C21A H21B 0.9800
C21A H21C 0.9800
C21B H21D 0.9800
C21B H21E 0.9800
C21B H21F 0.9800
C22A H22A 0.9800
C22A H22B 0.9800
C22A H22C 0.9800
C22B H22D 0.9800
C22B H22E 0.9800
C22B H22F 0.9800
O8 C24 1.342(5)
O8 C23A 1.42(2)
O8 C23B 1.530(19)
O9 C24 1.201(5)
O10 C26 1.231(5)
O11 C30 1.222(4)
O12 C35 1.239(4)
O13 C40 1.207(4)
O14 C40 1.359(4)
O14 C41 1.477(5)
N6 C26 1.332(5)
N6 C25 1.431(5)
N6 H6 0.87(3)
N7 C30 1.365(4)
N7 C27 1.433(5)
N7 H7 0.87(2)
N8 C35 1.330(4)
N8 C34 1.474(4)
N8 C31 1.478(4)
N9 C37 1.454(4)
N9 C39 1.457(5)
N9 C38 1.460(5)
N10 C40 1.347(5)
N10 C36 1.441(4)
N10 H10 0.85(4)
C23A H23A 0.9800
C23A H23B 0.9800
C23A H23C 0.9800
C23B H23D 0.9800
C23B H23E 0.9800
C23B H23F 0.9800
C24 C25 1.495(5)
C25 H25A 0.9900
C25 H25B 0.9900
C26 C27 1.500(5)
C27 C28 1.513(4)
C27 C29 1.514(5)
C28 C29 1.499(5)
C28 H28A 0.9900
C28 H28B 0.9900
C29 H29A 0.9900
C29 H29B 0.9900
C30 C31 1.521(5)
C31 C32 1.531(5)
C31 H31 1.0000
C32 C33 1.510(6)
C32 H32A 0.9900
C32 H32B 0.9900
C33 C34 1.505(5)
C33 H33A 0.9900
C33 H33B 0.9900
C34 H34A 0.9900
C34 H34B 0.9900
C35 C36 1.536(4)
C36 C37 1.534(5)
C36 H36 1.0000
C37 H37A 0.9900
C37 H37B 0.9900
C38 H38A 0.9800
C38 H38B 0.9800
C38 H38C 0.9800
C39 H39A 0.9800
C39 H39B 0.9800
C39 H39C 0.9800
C41 C42 1.500(7)
C41 C44 1.519(6)
C41 C43 1.531(6)
C42 H42A 0.9800
C42 H42B 0.9800
C42 H42C 0.9800
C43 H43A 0.9800
C43 H43B 0.9800
C43 H43C 0.9800
C44 H44A 0.9800
C44 H44B 0.9800
C44 H44C 0.9800

loop_
_geom_hbond_atom_site_label_D
_geom_hbond_atom_site_label_H
_geom_hbond_atom_site_label_A
_geom_hbond_distance_DH
_geom_hbond_distance_HA
_geom_hbond_distance_DA
_geom_hbond_angle_DHA
_geom_hbond_site_symmetry_A
N1 H1 O5 0.86(3) 2.18(3) 3.006(4) 162(5) .
N5 H5 N9 0.87(4) 2.21(5) 3.067(4) 165(4) .
N6 H6 O12 0.87(3) 1.98(3) 2.803(4) 157(4) .
N7 H7 O10 0.87(2) 2.05(3) 2.908(4) 167(4) 2_746
N10 H10 N4 0.85(4) 2.12(4) 2.951(4) 166(4) .

loop_
_geom_torsion_atom_site_label_1
_geom_torsion_atom_site_label_2
_geom_torsion_atom_site_label_3
_geom_torsion_atom_site_label_4
_geom_torsion
C1B O1B C2 O2 -6(3)
C1B O1B C2 C3 -174.6(14)
C1A O1A C2 O2 7.4(12)
C1A O1A C2 C3 -177.8(9)
C4 N1 C3 C2 -104.1(5)
O2 C2 C3 N1 17.4(6)
O1B C2 C3 N1 -172.6(15)
O1A C2 C3 N1 -156.7(6)
C3 N1 C4 O3 9.2(6)
C3 N1 C4 C5 -169.7(4)
C8 N2 C5 C6 -139.9(5)
C8 N2 C5 C4 73.5(5)
C8 N2 C5 C7 -71.1(7)
O3 C4 C5 N2 -167.3(4)
N1 C4 C5 N2 11.6(6)
O3 C4 C5 C6 45.6(6)
N1 C4 C5 C6 -135.4(4)
O3 C4 C5 C7 -22.1(7)
N1 C4 C5 C7 156.9(4)
N2 C5 C6 C7 107.7(4)
C4 C5 C6 C7 -106.2(4)
N2 C5 C7 C6 -108.2(6)
C4 C5 C7 C6 107.4(5)
C5 N2 C8 O4 5.3(7)
C5 N2 C8 C9 -173.7(4)
C13 N3 C9 C10 -169.6(4)
C12 N3 C9 C10 12.0(5)
C13 N3 C9 C8 68.0(5)
C12 N3 C9 C8 -110.5(4)
O4 C8 C9 N3 -163.3(4)
N2 C8 C9 N3 15.8(6)
O4 C8 C9 C10 79.2(6)
N2 C8 C9 C10 -101.8(5)
N3 C9 C10 C11 -29.7(4)
C8 C9 C10 C11 93.3(5)
C9 C10 C11 C12 37.6(4)
C13 N3 C12 C11 -167.9(4)
C9 N3 C12 C11 10.4(4)
C10 C11 C12 N3 -29.5(4)
C9 N3 C13 O5 -4.2(6)
C12 N3 C13 O5 174.0(4)
C9 N3 C13 C14 172.1(3)
C12 N3 C13 C14 -9.7(6)
C18 N5 C14 C15 -179.1(4)
C18 N5 C14 C13 -60.9(5)
O5 C13 C14 N5 -50.9(5)
N3 C13 C14 N5 132.8(3)
O5 C13 C14 C15 71.0(4)
N3 C13 C14 C15 -105.3(4)
C16 N4 C15 C14 -62.4(4)
C17 N4 C15 C14 176.9(4)
N5 C14 C15 N4 -63.0(5)
C13 C14 C15 N4 175.7(3)
C19B O7 C18 O6 -4.0(7)
C19A O7 C18 O6 14.1(10)
C19B O7 C18 N5 176.0(5)
C19A O7 C18 N5 -165.9(8)
C14 N5 C18 O6 -0.6(6)
C14 N5 C18 O7 179.4(3)
C18 O7 C19A C22A 40(2)
C18 O7 C19A C20A 160.5(9)
C18 O7 C19A C21A -82.8(13)
C18 O7 C19B C21B -55.4(8)
C18 O7 C19B C20B -173.4(5)
C18 O7 C19B C22B 71.3(10)
C23A O8 C24 O9 -18.3(14)
C23B O8 C24 O9 10.3(18)
C23A O8 C24 C25 165.3(13)
C23B O8 C24 C25 -166.2(18)
C26 N6 C25 C24 71.5(5)
O9 C24 C25 N6 26.4(6)
O8 C24 C25 N6 -157.3(3)
C25 N6 C26 O10 -1.8(6)
C25 N6 C26 C27 176.6(3)
C30 N7 C27 C26 -76.4(4)
C30 N7 C27 C28 137.5(3)
C30 N7 C27 C29 69.5(4)
O10 C26 C27 N7 175.5(3)
N6 C26 C27 N7 -3.0(5)
O10 C26 C27 C28 -38.1(5)
N6 C26 C27 C28 143.5(4)
O10 C26 C27 C29 29.0(5)
N6 C26 C27 C29 -149.5(3)
N7 C27 C28 C29 -107.5(4)
C26 C27 C28 C29 106.1(4)
N7 C27 C29 C28 107.2(4)
C26 C27 C29 C28 -106.6(4)
C27 N7 C30 O11 -9.4(5)
C27 N7 C30 C31 170.6(3)
C35 N8 C31 C30 69.1(4)
C34 N8 C31 C30 -110.6(3)
C35 N8 C31 C32 -170.4(3)
C34 N8 C31 C32 9.8(4)
O11 C30 C31 N8 56.9(4)
N7 C30 C31 N8 -123.1(3)
O11 C30 C31 C32 -56.3(4)
N7 C30 C31 C32 123.7(3)
N8 C31 C32 C33 -27.8(4)
C30 C31 C32 C33 89.4(4)
C31 C32 C33 C34 36.2(4)
C35 N8 C34 C33 -167.7(3)
C31 N8 C34 C33 12.0(4)
C32 C33 C34 N8 -29.3(4)
C34 N8 C35 O12 176.7(3)
C31 N8 C35 O12 -3.0(5)
C34 N8 C35 C36 -7.8(5)
C31 N8 C35 C36 172.5(3)
C40 N10 C36 C37 150.4(3)
C40 N10 C36 C35 -92.3(4)
O12 C35 C36 N10 -29.9(5)
N8 C35 C36 N10 154.6(3)
O12 C35 C36 C37 89.4(4)
N8 C35 C36 C37 -86.1(4)
C39 N9 C37 C36 -62.8(4)
C38 N9 C37 C36 174.9(3)
N10 C36 C37 N9 -49.2(4)
C35 C36 C37 N9 -169.2(3)
C36 N10 C40 O13 1.0(5)
C36 N10 C40 O14 179.7(3)
C41 O14 C40 O13 -11.7(5)
C41 O14 C40 N10 169.7(3)
C40 O14 C41 C42 70.9(4)
C40 O14 C41 C44 -53.8(4)
C40 O14 C41 C43 -171.6(4)
